data_7027332
loop_
_publ_author_name
'Sampanthar, Jeyagowry T.'
'Vittal, Jagadese J.'

_publ_section_title
;
 Syntheses and crystal structures of the dimer [{Zn(SPh)2(bpy)}2(\m-bpy)]
 and two forms of the zigzag co-ordination polymer [{Zn(SPh)2(\m-bpy)}n],
 (bpy&#x2005;=&#x2005;4,4&#x2032;-bipyridyl)
;
_journal_issue 12
_journal_name_full 'Journal of the Chemical Society, Dalton Transactions'
_journal_page_first 1993
_journal_paper_doi 10.1039/a901416k
_journal_year 1999
_chemical_formula_sum 'C44 H36 N4 S4 Zn2'
_chemical_formula_weight 879.75
_chemical_name_systematic
; 
 ? 
;
_space_group_IT_number 2
_symmetry_cell_setting triclinic
_symmetry_space_group_name_Hall '-P 1'
_symmetry_space_group_name_H-M 'P -1'
_atom_sites_solution_hydrogens geom
_atom_sites_solution_primary direct
_atom_sites_solution_secondary difmap
_audit_creation_method SHELXL-97
_cell_angle_alpha 69.593(1)
_cell_angle_beta 88.253(2)
_cell_angle_gamma 87.946(1)
_cell_formula_units_Z 2
_cell_length_a 10.8329(4)
_cell_length_b 13.7844(5)
_cell_length_c 17.0215(4)
_cell_measurement_reflns_used 3282
_cell_measurement_temperature 293(2)
_cell_measurement_theta_max 25.0
_cell_measurement_theta_min 2.25
_cell_volume 2380.25(14)
_computing_cell_refinement 'SAINT (Siemens, 1996)'
_computing_data_collection 'SMART (Siemens, 1996)'
_computing_data_reduction 'SAINT (Siemens, 1996)'
_computing_molecular_graphics 'SHELXTL (Siemens, 1996)'
_computing_publication_material 'SHELXTL (Siemens, 1996)'
_computing_structure_refinement 'SHELXTL (Siemens, 1996)'
_computing_structure_solution 'SHELXS-86 (Sheldrick, 1990)'
_diffrn_ambient_temperature 293(2)
_diffrn_measured_fraction_theta_full 0.860
_diffrn_measured_fraction_theta_max 0.860
_diffrn_measurement_device 'Siemens SMART CCD System'
_diffrn_measurement_method 'frames \w scans'
_diffrn_radiation_monochromator graphite
_diffrn_radiation_source 'fine-focus sealed tube'
_diffrn_radiation_type MoK\a
_diffrn_radiation_wavelength 0.71073
_diffrn_reflns_av_R_equivalents 0.0452
_diffrn_reflns_av_sigmaI/netI 0.1299
_diffrn_reflns_limit_h_max 12
_diffrn_reflns_limit_h_min -12
_diffrn_reflns_limit_k_max 16
_diffrn_reflns_limit_k_min -7
_diffrn_reflns_limit_l_max 20
_diffrn_reflns_limit_l_min -20
_diffrn_reflns_number 9260
_diffrn_reflns_theta_full 25.00
_diffrn_reflns_theta_max 25.00
_diffrn_reflns_theta_min 2.25
_exptl_absorpt_coefficient_mu 1.215
_exptl_absorpt_correction_T_max 0.8016
_exptl_absorpt_correction_T_min 0.0050
_exptl_absorpt_correction_type 'SADABS (Sheldrick, 1996)'
_exptl_crystal_colour yellow
_exptl_crystal_density_diffrn 1.227
_exptl_crystal_density_meas ?
_exptl_crystal_density_method 'not measured'
_exptl_crystal_description 'big blocks, cut'
_exptl_crystal_F_000 904
_exptl_crystal_size_max 0.35
_exptl_crystal_size_mid 0.33
_exptl_crystal_size_min 0.28
_refine_diff_density_max 1.246
_refine_diff_density_min -0.818
_refine_diff_density_rms 0.175
_refine_ls_extinction_coef 0.009(2)
_refine_ls_extinction_expression Fc^*^=kFc[1+0.001xFc^2^\l^3^/sin(2\q)]^-1/4^
_refine_ls_extinction_method SHELXL
_refine_ls_goodness_of_fit_ref 1.058
_refine_ls_hydrogen_treatment mixed
_refine_ls_matrix_type full
_refine_ls_number_parameters 324
_refine_ls_number_reflns 7208
_refine_ls_number_restraints 15
_refine_ls_restrained_S_all 1.062
_refine_ls_R_factor_all 0.1871
_refine_ls_R_factor_gt 0.1183
_refine_ls_shift/su_max 0.001
_refine_ls_shift/su_mean 0.000
_refine_ls_structure_factor_coef Fsqd
_refine_ls_weighting_details 'calc w=1/[\s^2^(Fo^2^)+(0.2000P)^2^+0.0000P] where P=(Fo^2^+2Fc^2^)/3'
_refine_ls_weighting_scheme calc
_refine_ls_wR_factor_gt 0.3297
_refine_ls_wR_factor_ref 0.3663
_reflns_number_gt 3440
_reflns_number_total 7208
_reflns_threshold_expression >2sigma(I)
_cod_data_source_file 901416ksup1.cif
_cod_data_source_block gowry1
_cod_depositor_comments
;
The following automatic conversions were performed:

'_symmetry_cell_setting' value 'Triclinic' changed to 'triclinic'
according to /home/saulius/struct/CIF-dictionaries/cif_core.dic
dictionary named 'cif_core.dic' version 2.4.2 from 2011-04-26.

Automatic conversion script
Id: cif_fix_values 1891 2012-01-12 08:04:46Z andrius 

The following automatic conversions were performed:

'_exptl_crystal_density_meas' value 'not measured' was changed to '?'
- the value is perceived as not measured.

Automatic conversion script
Id: cif_fix_values 3008 2015-01-20 13:52:24Z robertas 
;
_cod_original_sg_symbol_H-M P-1
_cod_database_code 7027332

loop_
_symmetry_equiv_pos_as_xyz
'x, y, z'
'-x, -y, -z'

loop_
_atom_site_label
_atom_site_type_symbol
_atom_site_fract_x
_atom_site_fract_y
_atom_site_fract_z
_atom_site_U_iso_or_equiv
_atom_site_adp_type
_atom_site_occupancy
_atom_site_symmetry_multiplicity
_atom_site_calc_flag
_atom_site_refinement_flags
_atom_site_disorder_assembly
_atom_site_disorder_group
Zn1 Zn 0.10254(14) 0.75651(10) 0.06322(8) 0.0663(6) Uani 1 1 d . A .
Zn2 Zn -0.58426(14) 0.75452(10) 0.57583(8) 0.0651(6) Uani 1 1 d . . .
S1 S 0.2023(4) 0.5991(3) 0.1027(3) 0.0929(13) Uani 1 1 d D . .
S2 S 0.1863(4) 0.9151(3) 0.0356(3) 0.0900(12) Uani 1 1 d D . .
S3 S -0.6773(3) 0.9133(2) 0.5262(2) 0.0773(10) Uani 1 1 d D . .
S4 S -0.6775(4) 0.5977(3) 0.6220(3) 0.0938(13) Uani 1 1 d D . .
N1 N -0.0205(10) 0.7583(7) -0.0320(6) 0.065(3) Uani 1 1 d . . .
C1 C -0.0361(14) 0.6782(10) -0.0526(8) 0.082(4) Uani 1 1 d . A .
H1 H 0.0122 0.6191 -0.0266 0.099 Uiso 1 1 calc R . .
C2 C -0.1215(14) 0.6745(9) -0.1119(9) 0.083(4) Uani 1 1 d . . .
H2 H -0.1281 0.6147 -0.1249 0.100 Uiso 1 1 calc R A .
C3 C -0.1928(10) 0.7574(7) -0.1491(7) 0.052(3) Uani 1 1 d . A .
C4 C -0.1776(12) 0.8455(9) -0.1269(7) 0.069(3) Uani 1 1 d . . .
H4 H -0.2261 0.9053 -0.1502 0.082 Uiso 1 1 calc R A .
C5 C -0.0886(13) 0.8401(10) -0.0696(8) 0.074(4) Uani 1 1 d . A .
H5 H -0.0761 0.8993 -0.0568 0.088 Uiso 1 1 calc R . .
N2 N -0.4606(9) 0.7575(7) -0.3315(6) 0.064(3) Uani 1 1 d . . .
C6 C -0.3991(13) 0.8421(9) -0.3402(8) 0.078(4) Uani 1 1 d . . .
H6 H -0.4144 0.9007 -0.3870 0.094 Uiso 1 1 calc R . .
C7 C -0.3136(13) 0.8480(9) -0.2836(7) 0.073(4) Uani 1 1 d . A .
H7 H -0.2737 0.9096 -0.2920 0.087 Uiso 1 1 calc R . .
C8 C -0.2869(11) 0.7579(8) -0.2114(7) 0.057(3) Uani 1 1 d . . .
C9 C -0.3488(13) 0.6716(9) -0.2073(8) 0.082(4) Uani 1 1 d . A .
H9 H -0.3320 0.6099 -0.1636 0.098 Uiso 1 1 calc R . .
C10 C -0.4329(12) 0.6722(9) -0.2638(7) 0.069(4) Uani 1 1 d . . .
H10 H -0.4742 0.6115 -0.2563 0.083 Uiso 1 1 calc R A .
N3 N -0.0285(10) 0.7540(8) 0.1590(6) 0.070(3) Uani 1 1 d . . .
C11 C -0.0909(14) 0.8392(9) 0.1590(9) 0.078(4) Uani 1 1 d . A .
H11 H -0.0777 0.9000 0.1140 0.094 Uiso 1 1 calc R . .
C12 C -0.1728(14) 0.8434(9) 0.2204(8) 0.072(4) Uani 1 1 d . . .
H12 H -0.2126 0.9056 0.2171 0.086 Uiso 1 1 calc R A .
C13 C -0.1963(12) 0.7509(9) 0.2898(8) 0.065(3) Uani 1 1 d . A .
C14 C -0.1321(15) 0.6638(10) 0.2896(8) 0.090(5) Uani 1 1 d . . .
H14 H -0.1424 0.6021 0.3343 0.108 Uiso 1 1 calc R A .
C15 C -0.0521(15) 0.6655(10) 0.2241(9) 0.090(5) Uani 1 1 d . A .
H15 H -0.0132 0.6040 0.2248 0.107 Uiso 1 1 calc R . .
N4 N -0.4514(10) 0.7512(8) 0.4839(6) 0.071(3) Uani 1 1 d . . .
C16 C -0.3928(14) 0.8385(10) 0.4356(10) 0.082(4) Uani 1 1 d . B .
H16 H -0.4098 0.8994 0.4463 0.099 Uiso 1 1 calc R . .
C17 C -0.3109(14) 0.8416(10) 0.3728(11) 0.085(4) Uani 1 1 d . . .
H17 H -0.2746 0.9035 0.3411 0.102 Uiso 1 1 calc R B .
C18 C -0.2818(12) 0.7514(9) 0.3562(7) 0.059(3) Uani 1 1 d . A .
C19 C -0.3366(17) 0.6637(10) 0.4040(9) 0.094(5) Uani 1 1 d . . .
H19 H -0.3175 0.6016 0.3955 0.113 Uiso 1 1 calc R B .
C20 C -0.4235(16) 0.6663(10) 0.4672(9) 0.090(5) Uani 1 1 d . B .
H20 H -0.4627 0.6055 0.4984 0.108 Uiso 1 1 calc R . .
C1A C 0.2610(17) 0.5972(16) 0.1996(9) 0.145(4) Uiso 0.75 1 d PGD A 1
C2A C 0.2184(14) 0.5252(13) 0.2743(13) 0.145(4) Uiso 0.75 1 d PG A 1
H2A H 0.1648 0.4745 0.2733 0.174 Uiso 0.75 1 calc PR A 1
C3A C 0.2560(17) 0.5291(13) 0.3505(9) 0.145(4) Uiso 0.75 1 d PG A 1
H3A H 0.2275 0.4809 0.4005 0.174 Uiso 0.75 1 calc PR A 1
C4A C 0.3361(17) 0.6049(15) 0.3520(9) 0.145(4) Uiso 0.75 1 d PG A 1
H4A H 0.3612 0.6075 0.4029 0.174 Uiso 0.75 1 calc PR A 1
C5A C 0.3786(14) 0.6770(13) 0.2772(12) 0.145(4) Uiso 0.75 1 d PG A 1
H5A H 0.4322 0.7277 0.2782 0.174 Uiso 0.75 1 calc PR A 1
C6A C 0.3411(17) 0.6731(13) 0.2010(9) 0.145(4) Uiso 0.75 1 d PG A 1
H6A H 0.3696 0.7213 0.1511 0.174 Uiso 0.75 1 calc PR A 1
C1A' C 0.3635(18) 0.618(5) 0.081(3) 0.140(12) Uiso 0.25 1 d PGD A 2
C2A' C 0.420(4) 0.712(4) 0.069(3) 0.140(12) Uiso 0.25 1 d PG A 2
H2A' H 0.3723 0.7690 0.0695 0.168 Uiso 0.25 1 calc PR A 2
C3A' C 0.547(4) 0.719(3) 0.056(3) 0.140(12) Uiso 0.25 1 d PG A 2
H3A' H 0.5846 0.7815 0.0482 0.168 Uiso 0.25 1 calc PR A 2
C4A' C 0.6178(16) 0.633(5) 0.056(3) 0.140(12) Uiso 0.25 1 d PG A 2
H4A' H 0.7029 0.6383 0.0473 0.168 Uiso 0.25 1 calc PR A 2
C5A' C 0.562(4) 0.540(4) 0.068(3) 0.140(12) Uiso 0.25 1 d PG A 2
H5A' H 0.6090 0.4825 0.0677 0.168 Uiso 0.25 1 calc PR A 2
C6A' C 0.434(4) 0.532(3) 0.081(3) 0.140(12) Uiso 0.25 1 d PG A 2
H6A' H 0.3967 0.4699 0.0890 0.168 Uiso 0.25 1 calc PR A 2
C1B C 0.2930(12) 0.9393(13) -0.0456(8) 0.164(4) Uiso 1 1 d GD A .
C2B C 0.2982(12) 0.8788(10) -0.0962(10) 0.164(4) Uiso 1 1 d G . .
H2B H 0.2440 0.8247 -0.0861 0.197 Uiso 1 1 calc R A .
C3B C 0.3842(15) 0.8992(11) -0.1618(9) 0.164(4) Uiso 1 1 d G A .
H3B H 0.3877 0.8587 -0.1956 0.197 Uiso 1 1 calc R . .
C4B C 0.4651(12) 0.9800(12) -0.1769(8) 0.164(4) Uiso 1 1 d G . .
H4B H 0.5227 0.9936 -0.2208 0.197 Uiso 1 1 calc R A .
C5B C 0.4600(12) 1.0405(10) -0.1263(10) 0.164(4) Uiso 1 1 d G A .
H5B H 0.5141 1.0945 -0.1364 0.197 Uiso 1 1 calc R . .
C6B C 0.3739(15) 1.0201(12) -0.0607(9) 0.164(4) Uiso 1 1 d G . .
H6B H 0.3705 1.0605 -0.0269 0.197 Uiso 1 1 calc R A .
C1C C -0.7739(15) 0.9242(13) 0.4452(9) 0.067(6) Uiso 0.55 1 d PGD B 3
C2C C -0.8762(17) 0.9914(13) 0.4304(11) 0.107(9) Uiso 0.55 1 d PG B 3
H2C H -0.8931 1.0301 0.4647 0.128 Uiso 0.55 1 calc PR B 3
C3C C -0.9534(15) 1.0007(15) 0.3642(13) 0.120(11) Uiso 0.55 1 d PG B 3
H3C H -1.0219 1.0457 0.3543 0.145 Uiso 0.55 1 calc PR B 3
C4C C -0.9282(19) 0.9428(18) 0.3128(10) 0.143(13) Uiso 0.55 1 d PG B 3
H4C H -0.9798 0.9491 0.2686 0.172 Uiso 0.55 1 calc PR B 3
C5C C -0.826(2) 0.8756(17) 0.3276(11) 0.168(16) Uiso 0.55 1 d PG B 3
H5C H -0.8089 0.8369 0.2933 0.202 Uiso 0.55 1 calc PR B 3
C6C C -0.7487(15) 0.8663(13) 0.3938(12) 0.103(9) Uiso 0.55 1 d PG B 3
H6C H -0.6802 0.8213 0.4037 0.124 Uiso 0.55 1 calc PR B 3
C1C' C -0.7944(14) 0.9335(14) 0.5899(10) 0.067(7) Uiso 0.45 1 d PGD B 4
C2C' C -0.7967(16) 0.8788(13) 0.6757(11) 0.101(11) Uiso 0.45 1 d PG B 4
H2C' H -0.7387 0.8259 0.6989 0.122 Uiso 0.45 1 calc PR B 4
C3C' C -0.8858(19) 0.9033(16) 0.7268(8) 0.084(9) Uiso 0.45 1 d PG B 4
H3C' H -0.8874 0.8667 0.7842 0.101 Uiso 0.45 1 calc PR B 4
C4C' C -0.9725(17) 0.9824(16) 0.6921(12) 0.109(11) Uiso 0.45 1 d PG B 4
H4C' H -1.0322 0.9988 0.7263 0.130 Uiso 0.45 1 calc PR B 4
C5C' C -0.9702(16) 1.0371(13) 0.6064(12) 0.090(10) Uiso 0.45 1 d PG B 4
H5C' H -1.0282 1.0900 0.5832 0.108 Uiso 0.45 1 calc PR B 4
C6C' C -0.8811(17) 1.0126(14) 0.5552(8) 0.071(8) Uiso 0.45 1 d PG B 4
H6C' H -0.8795 1.0492 0.4978 0.086 Uiso 0.45 1 calc PR B 4
C1D C -0.8337(10) 0.6368(12) 0.6043(12) 0.180(4) Uiso 1 1 d GD B 4
C2D C -0.8887(16) 0.6302(11) 0.5337(11) 0.180(4) Uiso 1 1 d G B 4
H2D H -0.8440 0.6031 0.4983 0.216 Uiso 1 1 calc R B 4
C3D C -1.0105(17) 0.6640(12) 0.5161(9) 0.180(4) Uiso 1 1 d G B 4
H3D H -1.0473 0.6596 0.4689 0.216 Uiso 1 1 calc R B 4
C4D C -1.0774(10) 0.7045(11) 0.5691(12) 0.180(4) Uiso 1 1 d G B 4
H4D H -1.1589 0.7272 0.5574 0.216 Uiso 1 1 calc R B 4
C5D C -1.0224(16) 0.7111(11) 0.6397(11) 0.180(4) Uiso 1 1 d G B 4
H5D H -1.0671 0.7382 0.6752 0.216 Uiso 1 1 calc R B 4
C6D C -0.9005(16) 0.6773(12) 0.6574(9) 0.180(4) Uiso 1 1 d G B 4
H6D H -0.8637 0.6817 0.7046 0.216 Uiso 1 1 calc R B 4

loop_
_atom_site_aniso_label
_atom_site_aniso_U_11
_atom_site_aniso_U_22
_atom_site_aniso_U_33
_atom_site_aniso_U_23
_atom_site_aniso_U_13
_atom_site_aniso_U_12
Zn1 0.0858(12) 0.0482(8) 0.0650(9) -0.0182(7) -0.0200(8) -0.0038(7)
Zn2 0.0803(11) 0.0521(9) 0.0678(10) -0.0257(7) -0.0189(8) 0.0001(7)
S1 0.128(3) 0.0507(19) 0.100(3) -0.0252(19) -0.032(2) 0.009(2)
S2 0.089(3) 0.0518(19) 0.127(3) -0.027(2) -0.013(2) -0.0059(18)
S3 0.088(3) 0.0487(18) 0.085(2) -0.0124(16) 0.005(2) 0.0046(17)
S4 0.090(3) 0.0493(19) 0.142(3) -0.031(2) -0.035(2) 0.0000(18)
N1 0.094(8) 0.036(5) 0.072(6) -0.025(5) -0.013(6) 0.000(5)
C1 0.106(11) 0.059(8) 0.084(9) -0.026(7) -0.046(8) 0.021(7)
C2 0.109(11) 0.044(7) 0.108(11) -0.039(7) -0.030(9) 0.007(7)
C3 0.066(8) 0.034(6) 0.056(6) -0.017(5) -0.013(6) 0.004(5)
C4 0.084(9) 0.051(7) 0.066(8) -0.014(6) -0.021(7) 0.005(6)
C5 0.097(11) 0.061(8) 0.075(8) -0.040(7) -0.013(8) 0.008(7)
N2 0.082(7) 0.053(6) 0.060(6) -0.020(5) -0.007(5) -0.011(5)
C6 0.116(11) 0.043(7) 0.067(8) -0.005(6) -0.042(8) -0.006(7)
C7 0.099(10) 0.056(7) 0.068(8) -0.027(6) -0.021(7) 0.001(7)
C8 0.070(8) 0.056(7) 0.047(6) -0.022(5) -0.003(6) 0.000(6)
C9 0.100(11) 0.052(7) 0.080(9) -0.002(7) -0.023(8) -0.011(7)
C10 0.085(9) 0.055(7) 0.063(7) -0.012(6) -0.024(7) -0.016(7)
N3 0.103(9) 0.054(6) 0.056(6) -0.021(5) -0.008(6) -0.004(6)
C11 0.107(11) 0.044(7) 0.075(9) -0.010(7) -0.003(9) 0.002(7)
C12 0.097(10) 0.049(7) 0.073(8) -0.025(7) -0.010(8) 0.005(7)
C13 0.083(9) 0.051(7) 0.069(8) -0.029(6) -0.023(7) -0.004(6)
C14 0.148(15) 0.057(8) 0.058(8) -0.014(7) 0.045(9) -0.007(9)
C15 0.131(13) 0.044(7) 0.093(11) -0.020(7) -0.038(10) 0.001(8)
N4 0.081(8) 0.068(7) 0.068(6) -0.029(6) -0.020(6) 0.001(6)
C16 0.090(11) 0.059(9) 0.113(12) -0.048(8) -0.015(10) 0.007(8)
C17 0.082(10) 0.066(9) 0.123(12) -0.054(9) 0.009(10) -0.011(7)
C18 0.074(8) 0.053(7) 0.052(7) -0.021(6) -0.012(6) 0.003(6)
C19 0.162(16) 0.053(8) 0.072(9) -0.027(7) -0.012(10) -0.008(9)
C20 0.153(15) 0.049(8) 0.072(9) -0.028(7) -0.002(10) 0.013(8)

loop_
_atom_type_symbol
_atom_type_description
_atom_type_scat_dispersion_real
_atom_type_scat_dispersion_imag
_atom_type_scat_source
C C 0.0033 0.0016 'International Tables Vol C Tables 4.2.6.8 and 6.1.1.4'
H H 0.0000 0.0000 'International Tables Vol C Tables 4.2.6.8 and 6.1.1.4'
N N 0.0061 0.0033 'International Tables Vol C Tables 4.2.6.8 and 6.1.1.4'
S S 0.1246 0.1234 'International Tables Vol C Tables 4.2.6.8 and 6.1.1.4'
Zn Zn 0.2839 1.4301 'International Tables Vol C Tables 4.2.6.8 and 6.1.1.4'

loop_
_geom_angle_atom_site_label_1
_geom_angle_atom_site_label_2
_geom_angle_atom_site_label_3
_geom_angle
_geom_angle_site_symmetry_1
_geom_angle_site_symmetry_3
N3 Zn1 N1 99.1(4) . .
N3 Zn1 S1 107.7(3) . .
N1 Zn1 S1 105.9(3) . .
N3 Zn1 S2 101.1(3) . .
N1 Zn1 S2 111.3(3) . .
S1 Zn1 S2 127.84(16) . .
N4 Zn2 N2 97.5(4) . 1_556
N4 Zn2 S3 105.7(3) . .
N2 Zn2 S3 106.8(3) 1_556 .
N4 Zn2 S4 107.5(3) . .
N2 Zn2 S4 108.1(3) 1_556 .
S3 Zn2 S4 127.33(15) . .
C1A S1 C1A' 76.4(19) . .
C1A S1 Zn1 98.8(6) . .
C1A' S1 Zn1 108.8(19) . .
C1B S2 Zn1 110.3(6) . .
C1C S3 C1C' 93.9(9) . .
C1C S3 Zn2 111.6(6) . .
C1C' S3 Zn2 114.4(6) . .
C1D S4 Zn2 100.9(5) . .
C1 N1 C5 116.8(11) . .
C1 N1 Zn1 122.4(8) . .
C5 N1 Zn1 120.8(8) . .
N1 C1 C2 124.1(12) . .
C3 C2 C1 119.1(11) . .
C2 C3 C4 117.6(11) . .
C2 C3 C8 121.8(10) . .
C4 C3 C8 120.6(10) . .
C5 C4 C3 117.6(11) . .
N1 C5 C4 124.8(11) . .
C6 N2 C10 116.6(10) . .
C6 N2 Zn2 120.7(8) . 1_554
C10 N2 Zn2 122.6(7) . 1_554
N2 C6 C7 123.6(10) . .
C6 C7 C8 119.2(11) . .
C9 C8 C7 114.8(11) . .
C9 C8 C3 122.8(10) . .
C7 C8 C3 122.3(10) . .
C10 C9 C8 122.6(11) . .
C9 C10 N2 123.0(11) . .
C11 N3 C15 116.6(12) . .
C11 N3 Zn1 121.9(9) . .
C15 N3 Zn1 121.6(10) . .
N3 C11 C12 124.7(12) . .
C11 C12 C13 118.9(12) . .
C14 C13 C12 116.2(13) . .
C14 C13 C18 122.8(11) . .
C12 C13 C18 121.0(12) . .
C13 C14 C15 121.3(12) . .
N3 C15 C14 122.2(13) . .
C20 N4 C16 116.1(12) . .
C20 N4 Zn2 122.4(10) . .
C16 N4 Zn2 121.4(10) . .
C17 C16 N4 123.8(13) . .
C16 C17 C18 119.5(13) . .
C19 C18 C17 118.0(14) . .
C19 C18 C13 120.4(12) . .
C17 C18 C13 121.6(12) . .
C18 C19 C20 119.6(14) . .
N4 C20 C19 122.9(14) . .
C2A C1A C6A 120.0 . .
C2A C1A S1 119.8(13) . .
C6A C1A S1 120.0(13) . .
C1A C2A C3A 120.0 . .
C4A C3A C2A 120.0 . .
C3A C4A C5A 120.0 . .
C6A C5A C4A 120.0 . .
C5A C6A C1A 120.0 . .
C2A' C1A' C6A' 120.0 . .
C2A' C1A' S1 123(4) . .
C6A' C1A' S1 117(4) . .
C1A' C2A' C3A' 120.0 . .
C4A' C3A' C2A' 120.0 . .
C3A' C4A' C5A' 120.0 . .
C4A' C5A' C6A' 120.0 . .
C5A' C6A' C1A' 120.0 . .
C2B C1B C6B 120.0 . .
C2B C1B S2 120.4(11) . .
C6B C1B S2 119.6(11) . .
C1B C2B C3B 120.0 . .
C4B C3B C2B 120.0 . .
C5B C4B C3B 120.0 . .
C4B C5B C6B 120.0 . .
C5B C6B C1B 120.0 . .
C2C C1C C6C 120.0 . .
C2C C1C S3 120.2(12) . .
C6C C1C S3 119.8(12) . .
C1C C2C C3C 120.0 . .
C2C C3C C4C 120.0 . .
C5C C4C C3C 120.0 . .
C4C C5C C6C 120.0 . .
C5C C6C C1C 120.0 . .
C2C' C1C' C6C' 120.0 . .
C2C' C1C' S3 121.2(11) . .
C6C' C1C' S3 118.6(11) . .
C1C' C2C' C3C' 120.0 . .
C4C' C3C' C2C' 120.0 . .
C3C' C4C' C5C' 120.0 . .
C6C' C5C' C4C' 120.0 . .
C5C' C6C' C1C' 120.0 . .
C2D C1D C6D 120.0 . .
C2D C1D S4 118.5(13) . .
C6D C1D S4 121.5(13) . .
C3D C2D C1D 120.0 . .
C2D C3D C4D 120.0 . .
C5D C4D C3D 120.0 . .
C4D C5D C6D 120.0 . .
C5D C6D C1D 120.0 . .

loop_
_geom_bond_atom_site_label_1
_geom_bond_atom_site_label_2
_geom_bond_distance
_geom_bond_site_symmetry_2
Zn1 N3 2.121(11) .
Zn1 N1 2.123(10) .
Zn1 S1 2.277(4) .
Zn1 S2 2.285(4) .
Zn2 N4 2.105(11) .
Zn2 N2 2.112(10) 1_556
Zn2 S3 2.264(3) .
Zn2 S4 2.288(4) .
S1 C1A 1.776(11) .
S1 C1A' 1.782(16) .
S2 C1B 1.723(9) .
S3 C1C 1.719(11) .
S3 C1C' 1.721(11) .
S4 C1D 1.760(10) .
N1 C1 1.288(14) .
N1 C5 1.301(15) .
C1 C2 1.404(17) .
C2 C3 1.329(15) .
C3 C4 1.408(15) .
C3 C8 1.492(15) .
C4 C5 1.374(16) .
N2 C6 1.325(14) .
N2 C10 1.361(14) .
N2 Zn2 2.112(10) 1_554
C6 C7 1.382(16) .
C7 C8 1.437(15) .
C8 C9 1.366(16) .
C9 C10 1.343(16) .
N3 C11 1.334(15) .
N3 C15 1.357(15) .
C11 C12 1.365(18) .
C12 C13 1.428(16) .
C13 C14 1.367(16) .
C13 C18 1.442(17) .
C14 C15 1.385(19) .
N4 C20 1.320(15) .
N4 C16 1.364(17) .
C16 C17 1.358(19) .
C17 C18 1.391(16) .
C18 C19 1.347(17) .
C19 C20 1.42(2) .
C1A C2A 1.3900 .
C1A C6A 1.3900 .
C2A C3A 1.3900 .
C3A C4A 1.3900 .
C4A C5A 1.3900 .
C5A C6A 1.3900 .
C1A' C2A' 1.3900 .
C1A' C6A' 1.3900 .
C2A' C3A' 1.3900 .
C3A' C4A' 1.3900 .
C4A' C5A' 1.3900 .
C5A' C6A' 1.3900 .
C1B C2B 1.3900 .
C1B C6B 1.3900 .
C2B C3B 1.3900 .
C3B C4B 1.3900 .
C4B C5B 1.3900 .
C5B C6B 1.3900 .
C1C C2C 1.3900 .
C1C C6C 1.3900 .
C2C C3C 1.3900 .
C3C C4C 1.3900 .
C4C C5C 1.3900 .
C5C C6C 1.3900 .
C1C' C2C' 1.3900 .
C1C' C6C' 1.3900 .
C2C' C3C' 1.3900 .
C3C' C4C' 1.3900 .
C4C' C5C' 1.3900 .
C5C' C6C' 1.3900 .
C1D C2D 1.3900 .
C1D C6D 1.3900 .
C2D C3D 1.3900 .
C3D C4D 1.3900 .
C4D C5D 1.3900 .
C5D C6D 1.3900 .
